data_7019563
loop_
_publ_author_name
'Song, Li-Cheng'
'Sun, Xiao-Jing'
'Zhao, Pei-Hua'
'Li, Jia-Peng'
'Song, Hai-Bin'

_publ_section_title
;
 Synthesis, characterization and some properties of mononuclear Ni and
 trinuclear NiFe(2) complexes related to the active site of
 [NiFe]-hydrogenases.
;
_journal_issue 29
_journal_name_full 'Dalton transactions (Cambridge, England : 2003)'
_journal_page_first 8941
_journal_page_last 8950
_journal_paper_doi 10.1039/c2dt30609c
_journal_volume 41
_journal_year 2012
_chemical_formula_sum 'C18 H16 N2 S2'
_chemical_formula_weight 324.45
_chemical_name_systematic
;
?
;
_space_group_IT_number 61
_symmetry_cell_setting orthorhombic
_symmetry_space_group_name_Hall '-P 2ac 2ab'
_symmetry_space_group_name_H-M 'P b c a'
_atom_sites_solution_hydrogens geom
_atom_sites_solution_primary direct
_atom_sites_solution_secondary difmap
_audit_creation_method SHELXL-97
_cell_angle_alpha 90.00
_cell_angle_beta 90.00
_cell_angle_gamma 90.00
_cell_formula_units_Z 8
_cell_length_a 9.472(5)
_cell_length_b 9.871(6)
_cell_length_c 32.954(17)
_cell_measurement_reflns_used 8737
_cell_measurement_temperature 113(2)
_cell_measurement_theta_max 27.9
_cell_measurement_theta_min 2.2
_cell_volume 3081(3)
_computing_cell_refinement CrystalClear
_computing_data_collection CrystalClear
_computing_data_reduction CrystalClear
_computing_molecular_graphics 'Bruker SHELXTL'
_computing_publication_material 'CrystalStructure 3.8'
_computing_structure_refinement 'SHELXL-97 (Sheldrick, 1997)'
_computing_structure_solution 'SHELXS-97 (Sheldrick, 1990)'
_diffrn_ambient_temperature 113(2)
_diffrn_detector_area_resol_mean 14.22
_diffrn_measured_fraction_theta_full 0.999
_diffrn_measured_fraction_theta_max 0.999
_diffrn_measurement_device_type 'Rigaku Saturn724 CCD'
_diffrn_measurement_method '\w and \f scans'
_diffrn_radiation_monochromator multilayer
_diffrn_radiation_source 'rotating anode'
_diffrn_radiation_type MoK\a
_diffrn_radiation_wavelength 0.71073
_diffrn_reflns_av_R_equivalents 0.0685
_diffrn_reflns_av_sigmaI/netI 0.0485
_diffrn_reflns_limit_h_max 12
_diffrn_reflns_limit_h_min -11
_diffrn_reflns_limit_k_max 12
_diffrn_reflns_limit_k_min -12
_diffrn_reflns_limit_l_max 28
_diffrn_reflns_limit_l_min -43
_diffrn_reflns_number 22563
_diffrn_reflns_theta_full 27.88
_diffrn_reflns_theta_max 27.88
_diffrn_reflns_theta_min 2.47
_diffrn_standards_decay_% 0
_diffrn_standards_interval_count 0
_diffrn_standards_interval_time 0
_diffrn_standards_number 0
_exptl_absorpt_coefficient_mu 0.343
_exptl_absorpt_correction_T_max 0.9600
_exptl_absorpt_correction_T_min 0.9346
_exptl_absorpt_correction_type multi-scan
_exptl_absorpt_process_details CrystalClear
_exptl_crystal_colour Colorless
_exptl_crystal_density_diffrn 1.399
_exptl_crystal_density_method 'not measured'
_exptl_crystal_description Prism
_exptl_crystal_F_000 1360
_exptl_crystal_size_max 0.20
_exptl_crystal_size_mid 0.18
_exptl_crystal_size_min 0.12
_refine_diff_density_max 0.376
_refine_diff_density_min -0.250
_refine_diff_density_rms 0.061
_refine_ls_extinction_method none
_refine_ls_goodness_of_fit_ref 1.080
_refine_ls_hydrogen_treatment constr
_refine_ls_matrix_type full
_refine_ls_number_parameters 199
_refine_ls_number_reflns 3667
_refine_ls_number_restraints 0
_refine_ls_restrained_S_all 1.080
_refine_ls_R_factor_all 0.0576
_refine_ls_R_factor_gt 0.0471
_refine_ls_shift/su_max 0.001
_refine_ls_shift/su_mean 0.000
_refine_ls_structure_factor_coef Fsqd
_refine_ls_weighting_details 'calc w=1/[\s^2^(Fo^2^)+(0.0564P)^2^+0.0000P] where P=(Fo^2^+2Fc^2^)/3'
_refine_ls_weighting_scheme calc
_refine_ls_wR_factor_gt 0.1043
_refine_ls_wR_factor_ref 0.1111
_reflns_number_gt 3212
_reflns_number_total 3667
_reflns_threshold_expression >2sigma(I)
_cod_data_source_file c2dt30609c.txt
_cod_data_source_block L
_cod_depositor_comments
;
The following automatic conversions were performed:

'_symmetry_cell_setting' value 'Orthorhombic' changed to
'orthorhombic' according to
/home/saulius/struct/CIF-dictionaries/cif_core.dic dictionary named
'cif_core.dic' version 2.4.1 from 2010-06-29.

Automatic conversion script
Id: cif_fix_values 1891 2012-01-12 08:04:46Z andrius 
;
_cod_original_sg_symbol_H-M Pbca
_cod_database_code 7019563

loop_
_symmetry_equiv_pos_as_xyz
'x, y, z'
'-x+1/2, -y, z+1/2'
'-x, y+1/2, -z+1/2'
'x+1/2, -y+1/2, -z'
'-x, -y, -z'
'x-1/2, y, -z-1/2'
'x, -y-1/2, z-1/2'
'-x-1/2, y-1/2, z'

loop_
_atom_site_label
_atom_site_type_symbol
_atom_site_fract_x
_atom_site_fract_y
_atom_site_fract_z
_atom_site_U_iso_or_equiv
_atom_site_adp_type
_atom_site_occupancy
_atom_site_symmetry_multiplicity
_atom_site_calc_flag
_atom_site_refinement_flags
S1 S 0.09154(5) 1.03314(5) 0.415819(14) 0.02344(14) Uani 1 1 d .
S2 S -0.18570(5) 0.90437(5) 0.394226(13) 0.02239(14) Uani 1 1 d .
N1 N 0.44014(16) 0.88490(18) 0.44480(5) 0.0247(4) Uani 1 1 d .
N2 N -0.44147(17) 0.79347(19) 0.30214(5) 0.0282(4) Uani 1 1 d .
C1 C 0.4994(2) 0.7943(2) 0.46993(6) 0.0273(4) Uani 1 1 d .
H1 H 0.5755 0.7413 0.4599 0.033 Uiso 1 1 calc R
C2 C 0.4567(2) 0.7733(2) 0.50946(6) 0.0272(4) Uani 1 1 d .
H2 H 0.5009 0.7066 0.5259 0.033 Uiso 1 1 calc R
C3 C 0.3477(2) 0.8520(2) 0.52448(6) 0.0283(5) Uani 1 1 d .
H3 H 0.3171 0.8422 0.5518 0.034 Uiso 1 1 calc R
C4 C 0.2842(2) 0.9451(2) 0.49902(6) 0.0266(4) Uani 1 1 d .
H4 H 0.2079 0.9992 0.5084 0.032 Uiso 1 1 calc R
C5 C 0.33357(19) 0.95866(19) 0.45947(5) 0.0210(4) Uani 1 1 d .
C6 C 0.2725(2) 1.0636(2) 0.43125(5) 0.0234(4) Uani 1 1 d .
H6A H 0.3322 1.0683 0.4066 0.028 Uiso 1 1 calc R
H6B H 0.2773 1.1531 0.4448 0.028 Uiso 1 1 calc R
C7 C 0.10015(19) 0.8919(2) 0.38282(5) 0.0200(4) Uani 1 1 d .
C8 C 0.2239(2) 0.8396(2) 0.36631(5) 0.0218(4) Uani 1 1 d .
H8 H 0.3119 0.8804 0.3728 0.026 Uiso 1 1 calc R
C9 C 0.2202(2) 0.7282(2) 0.34041(5) 0.0230(4) Uani 1 1 d .
H9 H 0.3051 0.6934 0.3292 0.028 Uiso 1 1 calc R
C10 C 0.0916(2) 0.6685(2) 0.33108(5) 0.0239(4) Uani 1 1 d .
H10 H 0.0887 0.5918 0.3137 0.029 Uiso 1 1 calc R
C11 C -0.0329(2) 0.7204(2) 0.34705(5) 0.0215(4) Uani 1 1 d .
H11 H -0.1204 0.6789 0.3404 0.026 Uiso 1 1 calc R
C12 C -0.03089(19) 0.8321(2) 0.37263(5) 0.0195(4) Uani 1 1 d .
C13 C -0.32735(19) 0.8258(2) 0.36619(5) 0.0232(4) Uani 1 1 d .
H13A H -0.3150 0.7264 0.3678 0.028 Uiso 1 1 calc R
H13B H -0.4174 0.8481 0.3799 0.028 Uiso 1 1 calc R
C14 C -0.34115(19) 0.8645(2) 0.32180(5) 0.0214(4) Uani 1 1 d .
C15 C -0.2622(2) 0.9650(2) 0.30307(5) 0.0241(4) Uani 1 1 d .
H15 H -0.1891 1.0102 0.3174 0.029 Uiso 1 1 calc R
C16 C -0.2917(2) 0.9985(2) 0.26307(5) 0.0282(5) Uani 1 1 d .
H16 H -0.2406 1.0684 0.2498 0.034 Uiso 1 1 calc R
C17 C -0.3969(2) 0.9285(2) 0.24285(6) 0.0314(5) Uani 1 1 d .
H17 H -0.4198 0.9494 0.2155 0.038 Uiso 1 1 calc R
C18 C -0.4677(2) 0.8273(2) 0.26352(6) 0.0319(5) Uani 1 1 d .
H18 H -0.5393 0.7789 0.2495 0.038 Uiso 1 1 calc R

loop_
_atom_site_aniso_label
_atom_site_aniso_U_11
_atom_site_aniso_U_22
_atom_site_aniso_U_33
_atom_site_aniso_U_23
_atom_site_aniso_U_13
_atom_site_aniso_U_12
S1 0.0222(3) 0.0190(3) 0.0291(3) -0.00308(18) -0.00342(18) 0.0001(2)
S2 0.0192(2) 0.0255(3) 0.0224(3) -0.00311(18) 0.00003(17) 0.0019(2)
N1 0.0219(9) 0.0247(10) 0.0274(9) -0.0022(7) -0.0021(6) -0.0006(7)
N2 0.0240(9) 0.0297(11) 0.0309(9) -0.0031(7) -0.0035(7) -0.0008(8)
C1 0.0230(10) 0.0241(11) 0.0348(11) -0.0036(8) -0.0068(8) 0.0010(9)
C2 0.0274(11) 0.0194(11) 0.0347(11) 0.0042(8) -0.0107(8) -0.0046(9)
C3 0.0330(11) 0.0257(12) 0.0261(10) 0.0035(8) -0.0023(8) -0.0067(9)
C4 0.0273(11) 0.0237(11) 0.0289(10) -0.0019(8) 0.0000(8) -0.0001(9)
C5 0.0205(10) 0.0152(10) 0.0274(10) -0.0014(7) -0.0042(7) -0.0057(8)
C6 0.0226(10) 0.0192(11) 0.0286(10) 0.0010(7) -0.0037(7) -0.0045(8)
C7 0.0230(10) 0.0173(10) 0.0198(9) 0.0030(7) -0.0012(7) 0.0005(8)
C8 0.0188(9) 0.0218(10) 0.0247(9) 0.0041(7) -0.0006(7) -0.0028(8)
C9 0.0223(10) 0.0232(11) 0.0235(9) 0.0026(7) 0.0033(7) 0.0052(8)
C10 0.0274(11) 0.0214(11) 0.0228(9) -0.0016(7) 0.0001(7) 0.0024(8)
C11 0.0201(9) 0.0204(10) 0.0242(9) -0.0002(7) -0.0021(7) -0.0025(8)
C12 0.0189(9) 0.0196(10) 0.0202(9) 0.0042(7) -0.0004(7) 0.0012(8)
C13 0.0164(10) 0.0267(11) 0.0264(10) 0.0011(8) 0.0006(7) -0.0023(8)
C14 0.0173(9) 0.0224(11) 0.0246(9) -0.0027(7) 0.0016(7) 0.0058(8)
C15 0.0211(10) 0.0238(11) 0.0273(10) -0.0033(7) 0.0022(7) 0.0034(9)
C16 0.0282(11) 0.0295(12) 0.0268(10) 0.0022(8) 0.0066(8) 0.0050(9)
C17 0.0346(12) 0.0372(14) 0.0225(10) -0.0017(8) -0.0022(8) 0.0087(10)
C18 0.0300(11) 0.0359(14) 0.0299(11) -0.0047(9) -0.0069(8) 0.0007(10)

loop_
_atom_type_symbol
_atom_type_description
_atom_type_scat_dispersion_real
_atom_type_scat_dispersion_imag
_atom_type_scat_source
C C 0.0033 0.0016 'International Tables Vol C Tables 4.2.6.8 and 6.1.1.4'
H H 0.0000 0.0000 'International Tables Vol C Tables 4.2.6.8 and 6.1.1.4'
N N 0.0061 0.0033 'International Tables Vol C Tables 4.2.6.8 and 6.1.1.4'
S S 0.1246 0.1234 'International Tables Vol C Tables 4.2.6.8 and 6.1.1.4'

loop_
_geom_angle_atom_site_label_1
_geom_angle_atom_site_label_2
_geom_angle_atom_site_label_3
_geom_angle
C7 S1 C6 105.05(9)
C12 S2 C13 103.64(10)
C5 N1 C1 117.14(16)
C18 N2 C14 117.27(19)
N1 C1 C2 124.08(19)
N1 C1 H1 118.0
C2 C1 H1 118.0
C1 C2 C3 118.17(19)
C1 C2 H2 120.9
C3 C2 H2 120.9
C4 C3 C2 118.75(18)
C4 C3 H3 120.6
C2 C3 H3 120.6
C3 C4 C5 119.10(19)
C3 C4 H4 120.4
C5 C4 H4 120.4
N1 C5 C4 122.74(18)
N1 C5 C6 116.22(16)
C4 C5 C6 120.99(18)
C5 C6 S1 114.94(13)
C5 C6 H6A 108.5
S1 C6 H6A 108.5
C5 C6 H6B 108.5
S1 C6 H6B 108.5
H6A C6 H6B 107.5
C8 C7 C12 119.43(18)
C8 C7 S1 124.84(15)
C12 C7 S1 115.72(14)
C7 C8 C9 120.77(18)
C7 C8 H8 119.6
C9 C8 H8 119.6
C10 C9 C8 119.55(18)
C10 C9 H9 120.2
C8 C9 H9 120.2
C9 C10 C11 120.32(19)
C9 C10 H10 119.8
C11 C10 H10 119.8
C12 C11 C10 120.74(18)
C12 C11 H11 119.6
C10 C11 H11 119.6
C11 C12 C7 119.17(17)
C11 C12 S2 123.38(15)
C7 C12 S2 117.45(15)
C14 C13 S2 116.72(14)
C14 C13 H13A 108.1
S2 C13 H13A 108.1
C14 C13 H13B 108.1
S2 C13 H13B 108.1
H13A C13 H13B 107.3
N2 C14 C15 122.59(17)
N2 C14 C13 113.17(17)
C15 C14 C13 124.22(17)
C14 C15 C16 118.99(19)
C14 C15 H15 120.5
C16 C15 H15 120.5
C17 C16 C15 118.9(2)
C17 C16 H16 120.5
C15 C16 H16 120.5
C18 C17 C16 118.24(18)
C18 C17 H17 120.9
C16 C17 H17 120.9
N2 C18 C17 123.9(2)
N2 C18 H18 118.0
C17 C18 H18 118.0

loop_
_geom_bond_atom_site_label_1
_geom_bond_atom_site_label_2
_geom_bond_distance
S1 C7 1.770(2)
S1 C6 1.813(2)
S2 C12 1.779(2)
S2 C13 1.804(2)
N1 C5 1.335(2)
N1 C1 1.342(3)
N2 C18 1.339(3)
N2 C14 1.347(2)
C1 C2 1.380(3)
C1 H1 0.9500
C2 C3 1.383(3)
C2 H2 0.9500
C3 C4 1.382(3)
C3 H3 0.9500
C4 C5 1.391(3)
C4 H4 0.9500
C5 C6 1.508(3)
C6 H6A 0.9900
C6 H6B 0.9900
C7 C8 1.391(3)
C7 C12 1.415(3)
C8 C9 1.392(3)
C8 H8 0.9500
C9 C10 1.387(3)
C9 H9 0.9500
C10 C11 1.389(3)
C10 H10 0.9500
C11 C12 1.388(3)
C11 H11 0.9500
C13 C14 1.518(3)
C13 H13A 0.9900
C13 H13B 0.9900
C14 C15 1.387(3)
C15 C16 1.387(3)
C15 H15 0.9500
C16 C17 1.383(3)
C16 H16 0.9500
C17 C18 1.383(3)
C17 H17 0.9500
C18 H18 0.9500

loop_
_geom_torsion_atom_site_label_1
_geom_torsion_atom_site_label_2
_geom_torsion_atom_site_label_3
_geom_torsion_atom_site_label_4
_geom_torsion
C5 N1 C1 C2 0.1(3)
N1 C1 C2 C3 -1.2(3)
C1 C2 C3 C4 1.7(3)
C2 C3 C4 C5 -1.3(3)
C1 N1 C5 C4 0.4(3)
C1 N1 C5 C6 177.65(16)
C3 C4 C5 N1 0.2(3)
C3 C4 C5 C6 -176.95(18)
N1 C5 C6 S1 114.42(17)
C4 C5 C6 S1 -68.3(2)
C7 S1 C6 C5 -70.68(16)
C6 S1 C7 C8 -12.70(18)
C6 S1 C7 C12 168.50(13)
C12 C7 C8 C9 -0.9(3)
S1 C7 C8 C9 -179.67(14)
C7 C8 C9 C10 -0.2(3)
C8 C9 C10 C11 0.8(3)
C9 C10 C11 C12 -0.2(3)
C10 C11 C12 C7 -0.9(3)
C10 C11 C12 S2 179.95(14)
C8 C7 C12 C11 1.5(3)
S1 C7 C12 C11 -179.67(13)
C8 C7 C12 S2 -179.33(14)
S1 C7 C12 S2 -0.46(19)
C13 S2 C12 C11 -12.51(17)
C13 S2 C12 C7 168.32(14)
C12 S2 C13 C14 -68.39(17)
C18 N2 C14 C15 -2.8(3)
C18 N2 C14 C13 175.53(18)
S2 C13 C14 N2 174.78(14)
S2 C13 C14 C15 -6.9(3)
N2 C14 C15 C16 3.1(3)
C13 C14 C15 C16 -175.08(18)
C14 C15 C16 C17 -1.4(3)
C15 C16 C17 C18 -0.3(3)
C14 N2 C18 C17 1.0(3)
C16 C17 C18 N2 0.5(3)
